data_7026402
loop_
_publ_author_name
'Junold, Konstantin'
'Burschka, Christian'
'Bertermann, R\"udiger'
'Tacke, Reinhold'

_publ_section_title
;
 Novel neutral hexacoordinate silicon(IV) complexes with two bidentate
 monoanionic benzamidinato ligands.
;
_journal_issue 39
_journal_name_full 'Dalton transactions (Cambridge, England : 2003)'
_journal_page_first 9401
_journal_page_last 9413
_journal_paper_doi 10.1039/c0dt00391c
_journal_volume 39
_journal_year 2010
_chemical_formula_moiety 'C26 H38 N10 Si'
_chemical_formula_sum 'C26 H38 N10 Si'
_chemical_formula_weight 518.75
_chemical_name_systematic
;
?
;
_space_group_IT_number 2
_symmetry_cell_setting triclinic
_symmetry_space_group_name_Hall '-P 1'
_symmetry_space_group_name_H-M 'P -1'
_atom_sites_solution_hydrogens geom
_atom_sites_solution_primary direct
_atom_sites_solution_secondary difmap
_audit_creation_method SHELXL-97
_cell_angle_alpha 97.257(18)
_cell_angle_beta 95.735(17)
_cell_angle_gamma 115.332(16)
_cell_formula_units_Z 2
_cell_length_a 9.3457(13)
_cell_length_b 10.0135(16)
_cell_length_c 17.620(3)
_cell_measurement_reflns_used 5000
_cell_measurement_temperature 183(2)
_cell_measurement_theta_max 25.25
_cell_measurement_theta_min 7.85
_cell_volume 1456.5(5)
_computing_cell_refinement Stoe-IPDS
_computing_data_collection Stoe-IPDS
_computing_data_reduction Stoe-IPDS
_computing_molecular_graphics Ortep/Povray
_computing_publication_material Bruker-SHELXTL
_computing_structure_refinement 'SHELXL-97 (Sheldrick, 2008)'
_computing_structure_solution 'SHELXS-97 (Sheldrick, 2008)'
_diffrn_ambient_temperature 183(2)
_diffrn_measured_fraction_theta_full 0.962
_diffrn_measured_fraction_theta_max 0.962
_diffrn_measurement_device_type image_plate_Stoe_IPDS
_diffrn_measurement_method omega_scan
_diffrn_radiation_monochromator graphite
_diffrn_radiation_source 'fine-focus sealed tube'
_diffrn_radiation_type MoK\a
_diffrn_radiation_wavelength 0.71073
_diffrn_reflns_av_R_equivalents 0.0384
_diffrn_reflns_av_sigmaI/netI 0.0426
_diffrn_reflns_limit_h_max 11
_diffrn_reflns_limit_h_min -12
_diffrn_reflns_limit_k_max 13
_diffrn_reflns_limit_k_min -13
_diffrn_reflns_limit_l_max 24
_diffrn_reflns_limit_l_min -24
_diffrn_reflns_number 16780
_diffrn_reflns_theta_full 29.08
_diffrn_reflns_theta_max 29.08
_diffrn_reflns_theta_min 2.37
_exptl_absorpt_coefficient_mu 0.114
_exptl_absorpt_correction_type none
_exptl_crystal_colour colorless
_exptl_crystal_density_diffrn 1.183
_exptl_crystal_density_method 'not measured'
_exptl_crystal_description block
_exptl_crystal_F_000 556
_exptl_crystal_size_max .5
_exptl_crystal_size_mid .3
_exptl_crystal_size_min .15
_refine_diff_density_max 0.465
_refine_diff_density_min -0.324
_refine_diff_density_rms 0.049
_refine_ls_extinction_method none
_refine_ls_goodness_of_fit_ref 1.031
_refine_ls_hydrogen_treatment mixed
_refine_ls_matrix_type full
_refine_ls_number_parameters 351
_refine_ls_number_reflns 7508
_refine_ls_number_restraints 7
_refine_ls_restrained_S_all 1.033
_refine_ls_R_factor_all 0.0693
_refine_ls_R_factor_gt 0.0530
_refine_ls_shift/su_max 0.000
_refine_ls_shift/su_mean 0.000
_refine_ls_structure_factor_coef Fsqd
_refine_ls_weighting_details 'calc w=1/[\s^2^(Fo^2^)+(0.0733P)^2^+0.6435P] where P=(Fo^2^+2Fc^2^)/3'
_refine_ls_weighting_scheme calc
_refine_ls_wR_factor_gt 0.1453
_refine_ls_wR_factor_ref 0.1534
_reflns_number_gt 5729
_reflns_number_total 7508
_reflns_threshold_expression >2sigma(I)
_cod_data_source_file c0dt00391c.txt
_cod_data_source_block jun03u
_cod_original_cell_volume 1456.5(4)
_cod_original_sg_symbol_H-M P-1
_cod_database_code 7026402

loop_
_symmetry_equiv_pos_as_xyz
'x, y, z'
'-x, -y, -z'

loop_
_atom_site_label
_atom_site_type_symbol
_atom_site_fract_x
_atom_site_fract_y
_atom_site_fract_z
_atom_site_U_iso_or_equiv
_atom_site_adp_type
_atom_site_occupancy
_atom_site_symmetry_multiplicity
_atom_site_calc_flag
_atom_site_refinement_flags
_atom_site_disorder_assembly
_atom_site_disorder_group
C1 C 1.1108(2) 0.26874(17) 0.30994(9) 0.0262(3) Uani 1 1 d . A .
C2 C 1.1963(2) 0.42798(18) 0.35300(9) 0.0294(3) Uani 1 1 d . . .
C3 C 1.1860(3) 0.5435(2) 0.32069(11) 0.0436(5) Uani 1 1 d . . .
H3 H 1.1249 0.5219 0.2704 0.052 Uiso 1 1 calc R . .
C4 C 1.2655(3) 0.6918(2) 0.36192(13) 0.0489(5) Uani 1 1 d . . .
H4 H 1.2562 0.7702 0.3399 0.059 Uiso 1 1 calc R . .
C5 C 1.3566(3) 0.7247(2) 0.43391(13) 0.0456(5) Uani 1 1 d . . .
H5 H 1.4115 0.8257 0.4613 0.055 Uiso 1 1 calc R . .
C6 C 1.3686(3) 0.6106(2) 0.46640(13) 0.0518(6) Uani 1 1 d . . .
H6 H 1.4321 0.6335 0.5162 0.062 Uiso 1 1 calc R . .
C7 C 1.2877(3) 0.4616(2) 0.42650(12) 0.0444(5) Uani 1 1 d . . .
H7 H 1.2950 0.3834 0.4495 0.053 Uiso 1 1 calc R . .
C10 C 0.934(2) 0.148(2) 0.4601(7) 0.0555(16) Uani 0.673(4) 1 d PD A 1
H10A H 0.8554 0.1436 0.4937 0.083 Uiso 0.673(4) 1 calc PR A 1
H10B H 1.0397 0.2290 0.4842 0.083 Uiso 0.673(4) 1 calc PR A 1
H10C H 0.9400 0.0516 0.4529 0.083 Uiso 0.673(4) 1 calc PR A 1
C8 C 0.8832(3) 0.1762(3) 0.38258(12) 0.0449(5) Uani 0.50 1 d PD A 1
H8 H 0.9174 0.2870 0.3929 0.054 Uiso 0.673(4) 1 calc PR A 1
C9 C 0.7103(4) 0.1126(4) 0.35511(18) 0.0483(7) Uani 0.673(4) 1 d PD A 1
H9A H 0.6909 0.1520 0.3090 0.072 Uiso 0.673(4) 1 calc PR A 1
H9B H 0.6591 0.1403 0.3961 0.072 Uiso 0.673(4) 1 calc PR A 1
H9C H 0.6650 0.0027 0.3418 0.072 Uiso 0.673(4) 1 calc PR A 1
C9B C 0.8065(9) 0.2671(9) 0.3658(4) 0.0483(7) Uani 0.327(4) 1 d PD A 2
H9D H 0.8790 0.3727 0.3881 0.072 Uiso 0.327(4) 1 calc PR A 2
H9E H 0.7080 0.2358 0.3883 0.072 Uiso 0.327(4) 1 calc PR A 2
H9F H 0.7796 0.2556 0.3094 0.072 Uiso 0.327(4) 1 calc PR A 2
C8B C 0.8832(3) 0.1762(3) 0.38258(12) 0.0449(5) Uani 0.50 1 d PD A 2
H8B H 0.7868 0.0782 0.3608 0.054 Uiso 0.327(4) 1 calc PR A 2
C10B C 0.919(5) 0.133(5) 0.4566(15) 0.0555(16) Uani 0.327(4) 1 d PD A 2
H10D H 1.0351 0.1687 0.4704 0.083 Uiso 0.327(4) 1 calc PR A 2
H10E H 0.8641 0.0236 0.4511 0.083 Uiso 0.327(4) 1 calc PR A 2
H10F H 0.8813 0.1792 0.4976 0.083 Uiso 0.327(4) 1 calc PR A 2
C12 C 1.4191(3) 0.2150(3) 0.24116(19) 0.0626(7) Uani 1 1 d . . .
H12A H 1.4417 0.2233 0.2975 0.094 Uiso 1 1 calc R . .
H12B H 1.5201 0.2660 0.2220 0.094 Uiso 1 1 calc R . .
H12C H 1.3656 0.1087 0.2161 0.094 Uiso 1 1 calc R . .
C11 C 1.3106(2) 0.2880(2) 0.22224(11) 0.0354(4) Uani 1 1 d . A .
H11 H 1.3649 0.3944 0.2510 0.042 Uiso 1 1 calc R . .
C13 C 1.2873(3) 0.2911(3) 0.13609(13) 0.0570(6) Uani 1 1 d . . .
H13A H 1.2352 0.1879 0.1064 0.086 Uiso 1 1 calc R . .
H13B H 1.3920 0.3462 0.1210 0.086 Uiso 1 1 calc R . .
H13C H 1.2196 0.3412 0.1252 0.086 Uiso 1 1 calc R . .
C14 C 0.7142(2) -0.11008(17) 0.18798(9) 0.0262(3) Uani 1 1 d . A .
C15 C 0.5421(2) -0.19932(19) 0.15127(10) 0.0322(4) Uani 1 1 d . . .
C16 C 0.4222(3) -0.1859(3) 0.18706(13) 0.0451(5) Uani 1 1 d . . .
H16 H 0.4491 -0.1192 0.2353 0.054 Uiso 1 1 calc R . .
C17 C 0.2610(3) -0.2711(3) 0.15177(17) 0.0588(6) Uani 1 1 d . . .
H17 H 0.1787 -0.2621 0.1763 0.071 Uiso 1 1 calc R . .
C18 C 0.2213(3) -0.3674(3) 0.08204(17) 0.0623(8) Uani 1 1 d . . .
H18 H 0.1116 -0.4250 0.0586 0.075 Uiso 1 1 calc R . .
C19 C 0.3397(3) -0.3810(3) 0.04582(16) 0.0623(7) Uani 1 1 d . . .
H19 H 0.3114 -0.4476 -0.0026 0.075 Uiso 1 1 calc R . .
C20 C 0.5008(3) -0.2976(2) 0.07995(13) 0.0469(5) Uani 1 1 d . . .
H20 H 0.5822 -0.3074 0.0550 0.056 Uiso 1 1 calc R . .
C25 C 0.8494(3) 0.2686(2) 0.14884(13) 0.0476(5) Uani 1 1 d . . .
H25A H 0.8218 0.2884 0.1999 0.071 Uiso 1 1 calc R . .
H25B H 0.8106 0.3176 0.1128 0.071 Uiso 1 1 calc R . .
H25C H 0.9663 0.3085 0.1535 0.071 Uiso 1 1 calc R . .
C24 C 0.7710(3) 0.1003(2) 0.11831(10) 0.0355(4) Uani 1 1 d . A .
H24 H 0.6520 0.0637 0.1122 0.043 Uiso 1 1 calc R . .
C26 C 0.8098(4) 0.0609(3) 0.03907(12) 0.0537(6) Uani 1 1 d . . .
H26A H 0.9262 0.0969 0.0431 0.081 Uiso 1 1 calc R . .
H26B H 0.7729 0.1091 0.0018 0.081 Uiso 1 1 calc R . .
H26C H 0.7553 -0.0484 0.0214 0.081 Uiso 1 1 calc R . .
C22 C 0.7369(4) -0.2785(3) 0.35255(14) 0.0616(7) Uani 1 1 d . . .
H22A H 0.8498 -0.2260 0.3779 0.092 Uiso 1 1 calc R . .
H22B H 0.6863 -0.3778 0.3668 0.092 Uiso 1 1 calc R . .
H22C H 0.6808 -0.2197 0.3695 0.092 Uiso 1 1 calc R . .
C21 C 0.7274(2) -0.2968(2) 0.26522(11) 0.0351(4) Uani 1 1 d . A .
H21 H 0.6112 -0.3517 0.2410 0.042 Uiso 1 1 calc R . .
C23 C 0.8092(3) -0.3919(2) 0.23661(16) 0.0560(6) Uani 1 1 d . . .
H23A H 0.7915 -0.4115 0.1797 0.084 Uiso 1 1 calc R . .
H23B H 0.7638 -0.4876 0.2550 0.084 Uiso 1 1 calc R . .
H23C H 0.9248 -0.3378 0.2567 0.084 Uiso 1 1 calc R . .
N2 N 0.98077(18) 0.15884(15) 0.32485(8) 0.0277(3) Uani 1 1 d . . .
N1 N 1.15550(18) 0.21166(15) 0.24856(8) 0.0278(3) Uani 1 1 d . . .
N4 N 0.81610(17) 0.02191(15) 0.17476(8) 0.0268(3) Uani 1 1 d . . .
N3 N 0.79480(18) -0.15062(15) 0.24014(8) 0.0287(3) Uani 1 1 d . . .
N6 N 1.1035(2) -0.04595(17) 0.30986(11) 0.0434(4) Uani 1 1 d . . .
N5 N 1.0536(2) -0.06217(18) 0.15916(10) 0.0408(4) Uani 1 1 d . . .
N9 N 1.2033(2) 0.03250(17) 0.36572(10) 0.0375(4) Uani 1 1 d . A .
N10 N 1.3005(3) 0.1009(2) 0.41904(12) 0.0584(6) Uani 1 1 d . . .
N7 N 0.9649(2) -0.16763(17) 0.10908(9) 0.0364(3) Uani 1 1 d . A .
N8 N 0.8877(3) -0.2670(2) 0.05998(11) 0.0539(5) Uani 1 1 d . . .
Si Si 0.99042(6) 0.01721(5) 0.24265(3) 0.02577(12) Uani 1 1 d . A .

loop_
_atom_site_aniso_label
_atom_site_aniso_U_11
_atom_site_aniso_U_22
_atom_site_aniso_U_33
_atom_site_aniso_U_23
_atom_site_aniso_U_13
_atom_site_aniso_U_12
C1 0.0279(8) 0.0243(7) 0.0232(7) 0.0019(5) -0.0023(6) 0.0109(6)
C2 0.0308(9) 0.0246(7) 0.0288(7) -0.0003(6) 0.0008(6) 0.0109(6)
C3 0.0605(14) 0.0291(8) 0.0349(9) 0.0001(7) -0.0062(9) 0.0188(9)
C4 0.0659(15) 0.0278(9) 0.0497(11) 0.0024(8) 0.0031(10) 0.0206(9)
C5 0.0480(12) 0.0280(9) 0.0476(11) -0.0105(8) 0.0045(9) 0.0103(8)
C6 0.0568(14) 0.0406(11) 0.0415(11) -0.0124(8) -0.0140(10) 0.0167(10)
C7 0.0518(13) 0.0343(9) 0.0377(10) -0.0027(7) -0.0114(9) 0.0170(9)
C10 0.057(4) 0.086(4) 0.0285(14) 0.015(2) 0.0115(16) 0.034(3)
C8 0.0448(12) 0.0673(14) 0.0358(9) 0.0206(9) 0.0147(9) 0.0326(11)
C9 0.0455(17) 0.0715(19) 0.0378(13) 0.0083(13) 0.0102(12) 0.0351(15)
C9B 0.0455(17) 0.0715(19) 0.0378(13) 0.0083(13) 0.0102(12) 0.0351(15)
C8B 0.0448(12) 0.0673(14) 0.0358(9) 0.0206(9) 0.0147(9) 0.0326(11)
C10B 0.057(4) 0.086(4) 0.0285(14) 0.015(2) 0.0115(16) 0.034(3)
C12 0.0321(12) 0.0724(16) 0.0911(19) 0.0339(15) 0.0207(12) 0.0234(11)
C11 0.0307(10) 0.0302(8) 0.0367(9) 0.0025(7) 0.0071(7) 0.0064(7)
C13 0.0512(14) 0.0729(16) 0.0444(12) 0.0187(11) 0.0206(10) 0.0206(12)
C14 0.0269(8) 0.0246(7) 0.0242(7) 0.0013(5) 0.0027(6) 0.0100(6)
C15 0.0291(9) 0.0273(8) 0.0344(8) 0.0074(6) -0.0025(7) 0.0085(7)
C16 0.0321(11) 0.0536(12) 0.0479(11) 0.0123(9) 0.0029(8) 0.0177(9)
C17 0.0282(11) 0.0691(16) 0.0808(17) 0.0351(14) 0.0057(11) 0.0183(11)
C18 0.0319(12) 0.0453(12) 0.0868(19) 0.0223(12) -0.0237(12) 0.0008(9)
C19 0.0538(16) 0.0408(11) 0.0672(15) -0.0051(10) -0.0258(12) 0.0097(11)
C20 0.0424(12) 0.0353(9) 0.0489(11) -0.0065(8) -0.0102(9) 0.0122(9)
C25 0.0606(14) 0.0346(10) 0.0480(11) 0.0085(8) -0.0002(10) 0.0235(10)
C24 0.0438(11) 0.0315(8) 0.0291(8) 0.0066(6) -0.0009(7) 0.0162(8)
C26 0.0828(18) 0.0524(12) 0.0289(9) 0.0119(8) 0.0095(10) 0.0317(12)
C22 0.086(2) 0.0576(14) 0.0477(12) 0.0264(11) 0.0223(13) 0.0313(14)
C21 0.0318(10) 0.0294(8) 0.0387(9) 0.0112(7) 0.0016(7) 0.0084(7)
C23 0.0696(17) 0.0300(9) 0.0745(16) 0.0174(10) 0.0230(13) 0.0237(10)
N2 0.0299(8) 0.0264(6) 0.0227(6) 0.0031(5) 0.0020(5) 0.0097(5)
N1 0.0272(7) 0.0237(6) 0.0277(6) -0.0003(5) 0.0024(5) 0.0087(5)
N4 0.0280(7) 0.0251(6) 0.0231(6) 0.0034(5) 0.0006(5) 0.0089(5)
N3 0.0282(8) 0.0238(6) 0.0297(7) 0.0038(5) -0.0011(5) 0.0091(5)
N6 0.0399(10) 0.0253(7) 0.0546(10) 0.0029(7) -0.0167(8) 0.0116(7)
N5 0.0305(8) 0.0323(8) 0.0479(9) -0.0124(7) 0.0053(7) 0.0090(6)
N9 0.0331(9) 0.0287(7) 0.0446(9) 0.0097(6) -0.0055(7) 0.0099(6)
N10 0.0537(13) 0.0479(10) 0.0525(11) 0.0072(8) -0.0208(9) 0.0102(9)
N7 0.0365(9) 0.0314(7) 0.0364(8) -0.0018(6) 0.0098(6) 0.0120(6)
N8 0.0514(12) 0.0462(10) 0.0435(10) -0.0142(8) 0.0073(8) 0.0092(9)
Si 0.0250(2) 0.0214(2) 0.0270(2) 0.00035(15) -0.00042(16) 0.00882(16)

loop_
_atom_type_symbol
_atom_type_description
_atom_type_scat_dispersion_real
_atom_type_scat_dispersion_imag
_atom_type_scat_source
C C 0.0033 0.0016 'International Tables Vol C Tables 4.2.6.8 and 6.1.1.4'
H H 0.0000 0.0000 'International Tables Vol C Tables 4.2.6.8 and 6.1.1.4'
N N 0.0061 0.0033 'International Tables Vol C Tables 4.2.6.8 and 6.1.1.4'
Si Si 0.0817 0.0704 'International Tables Vol C Tables 4.2.6.8 and 6.1.1.4'

loop_
_geom_angle_atom_site_label_1
_geom_angle_atom_site_label_2
_geom_angle_atom_site_label_3
_geom_angle
N2 C1 N1 107.57(13)
N2 C1 C2 127.24(15)
N1 C1 C2 125.18(15)
N2 C1 Si 54.95(8)
N1 C1 Si 52.66(8)
C2 C1 Si 176.66(13)
C3 C2 C7 119.21(16)
C3 C2 C1 120.77(15)
C7 C2 C1 120.02(16)
C2 C3 C4 120.21(18)
C5 C4 C3 120.39(19)
C4 C5 C6 119.85(18)
C5 C6 C7 120.4(2)
C2 C7 C6 119.93(19)
C9 C8 N2 116.3(2)
C9 C8 C10 116.5(8)
N2 C8 C10 112.4(8)
N1 C11 C12 110.99(16)
N1 C11 C13 111.54(17)
C12 C11 C13 110.6(2)
N4 C14 N3 107.38(15)
N4 C14 C15 126.82(15)
N3 C14 C15 125.80(15)
N4 C14 Si 55.27(9)
N3 C14 Si 52.21(8)
C15 C14 Si 176.02(12)
C16 C15 C20 119.56(19)
C16 C15 C14 120.56(17)
C20 C15 C14 119.88(18)
C15 C16 C17 119.7(2)
C18 C17 C16 120.4(3)
C17 C18 C19 120.3(2)
C18 C19 C20 120.3(2)
C19 C20 C15 119.7(2)
N4 C24 C25 110.67(15)
N4 C24 C26 110.85(16)
C25 C24 C26 112.39(18)
N3 C21 C22 111.79(16)
N3 C21 C23 111.07(16)
C22 C21 C23 110.8(2)
C1 N2 C8 125.37(16)
C1 N2 Si 90.97(10)
C8 N2 Si 143.47(14)
C1 N1 C11 124.89(14)
C1 N1 Si 92.62(11)
C11 N1 Si 140.07(12)
C14 N4 C24 122.86(15)
C14 N4 Si 90.69(10)
C24 N4 Si 146.09(12)
C14 N3 C21 124.11(15)
C14 N3 Si 93.36(10)
C21 N3 Si 141.58(12)
N9 N6 Si 125.60(13)
N7 N5 Si 124.99(14)
N10 N9 N6 176.3(2)
N8 N7 N5 176.4(2)
N5 Si N6 90.15(9)
N5 Si N3 97.62(7)
N6 Si N3 93.10(7)
N5 Si N1 92.70(7)
N6 Si N1 96.89(7)
N3 Si N1 165.61(7)
N5 Si N2 161.44(7)
N6 Si N2 92.90(7)
N3 Si N2 100.49(7)
N1 Si N2 68.76(6)
N5 Si N4 91.38(7)
N6 Si N4 161.49(7)
N3 Si N4 68.42(6)
N1 Si N4 101.46(7)
N2 Si N4 91.49(6)
N5 Si C1 127.41(7)
N6 Si C1 94.92(7)
N3 Si C1 134.11(7)
N1 Si C1 34.71(6)
N2 Si C1 34.08(6)
N4 Si C1 98.75(6)
N5 Si C14 94.02(7)
N6 Si C14 127.45(7)
N3 Si C14 34.43(6)
N1 Si C14 135.05(6)
N2 Si C14 98.59(6)
N4 Si C14 34.04(6)
C1 Si C14 121.90(6)

loop_
_geom_bond_atom_site_label_1
_geom_bond_atom_site_label_2
_geom_bond_distance
C1 N2 1.322(2)
C1 N1 1.345(2)
C1 C2 1.497(2)
C1 Si 2.3600(17)
C2 C3 1.386(3)
C2 C7 1.394(2)
C3 C4 1.401(3)
C4 C5 1.372(3)
C5 C6 1.381(3)
C6 C7 1.398(3)
C10 C8 1.503(7)
C8 C9 1.461(4)
C8 N2 1.474(2)
C12 C11 1.517(3)
C11 N1 1.475(2)
C11 C13 1.518(3)
C14 N4 1.324(2)
C14 N3 1.339(2)
C14 C15 1.490(2)
C14 Si 2.3647(18)
C15 C16 1.386(3)
C15 C20 1.401(3)
C16 C17 1.401(3)
C17 C18 1.371(4)
C18 C19 1.378(4)
C19 C20 1.393(3)
C25 C24 1.517(3)
C24 N4 1.476(2)
C24 C26 1.523(3)
C22 C21 1.516(3)
C21 N3 1.471(2)
C21 C23 1.525(3)
N2 Si 1.9324(15)
N1 Si 1.8784(15)
N4 Si 1.9436(15)
N3 Si 1.8720(16)
N6 N9 1.204(2)
N6 Si 1.8521(17)
N5 N7 1.204(2)
N5 Si 1.8507(16)
N9 N10 1.145(2)
N7 N8 1.141(2)

loop_
_geom_torsion_atom_site_label_1
_geom_torsion_atom_site_label_2
_geom_torsion_atom_site_label_3
_geom_torsion_atom_site_label_4
_geom_torsion
N2 C1 C2 C3 -107.0(2)
N1 C1 C2 C3 73.9(3)
Si C1 C2 C3 123(2)
N2 C1 C2 C7 73.0(3)
N1 C1 C2 C7 -106.2(2)
Si C1 C2 C7 -57(2)
C7 C2 C3 C4 -0.6(3)
C1 C2 C3 C4 179.4(2)
C2 C3 C4 C5 1.3(4)
C3 C4 C5 C6 -0.8(4)
C4 C5 C6 C7 -0.3(4)
C3 C2 C7 C6 -0.5(3)
C1 C2 C7 C6 179.5(2)
C5 C6 C7 C2 0.9(4)
N4 C14 C15 C16 -93.9(2)
N3 C14 C15 C16 87.0(2)
Si C14 C15 C16 145.8(17)
N4 C14 C15 C20 86.1(2)
N3 C14 C15 C20 -93.0(2)
Si C14 C15 C20 -34.3(18)
C20 C15 C16 C17 0.3(3)
C14 C15 C16 C17 -179.80(19)
C15 C16 C17 C18 -0.1(3)
C16 C17 C18 C19 -0.2(4)
C17 C18 C19 C20 0.3(4)
C18 C19 C20 C15 -0.2(4)
C16 C15 C20 C19 -0.1(3)
C14 C15 C20 C19 179.9(2)
N1 C1 N2 C8 -173.60(15)
C2 C1 N2 C8 7.1(3)
Si C1 N2 C8 -176.02(19)
N1 C1 N2 Si 2.42(13)
C2 C1 N2 Si -176.88(15)
C9 C8 N2 C1 128.9(2)
C10 C8 N2 C1 -93.3(9)
C9 C8 N2 Si -44.4(3)
C10 C8 N2 Si 93.4(9)
N2 C1 N1 C11 -167.90(16)
C2 C1 N1 C11 11.4(3)
Si C1 N1 C11 -165.42(19)
N2 C1 N1 Si -2.49(13)
C2 C1 N1 Si 176.83(14)
C12 C11 N1 C1 107.2(2)
C13 C11 N1 C1 -129.0(2)
C12 C11 N1 Si -49.8(3)
C13 C11 N1 Si 74.1(3)
N3 C14 N4 C24 178.12(14)
C15 C14 N4 C24 -1.1(3)
Si C14 N4 C24 174.70(17)
N3 C14 N4 Si 3.41(12)
C15 C14 N4 Si -175.82(15)
C25 C24 N4 C14 141.75(18)
C26 C24 N4 C14 -92.8(2)
C25 C24 N4 Si -47.8(3)
C26 C24 N4 Si 77.6(2)
N4 C14 N3 C21 -174.57(15)
C15 C14 N3 C21 4.7(3)
Si C14 N3 C21 -171.02(19)
N4 C14 N3 Si -3.55(13)
C15 C14 N3 Si 175.69(15)
C22 C21 N3 C14 -124.1(2)
C23 C21 N3 C14 111.5(2)
C22 C21 N3 Si 70.5(3)
C23 C21 N3 Si -53.9(3)
Si N6 N9 N10 -168(4)
Si N5 N7 N8 -178(100)
N7 N5 Si N6 113.13(19)
N7 N5 Si N3 20.0(2)
N7 N5 Si N1 -149.97(19)
N7 N5 Si N2 -147.3(2)
N7 N5 Si N4 -48.43(19)
N7 N5 Si C1 -150.55(16)
N7 N5 Si C14 -14.45(19)
N9 N6 Si N5 126.4(2)
N9 N6 Si N3 -135.9(2)
N9 N6 Si N1 33.7(2)
N9 N6 Si N2 -35.3(2)
N9 N6 Si N4 -138.8(2)
N9 N6 Si C1 -1.2(2)
N9 N6 Si C14 -138.40(18)
C14 N3 Si N5 -85.98(11)
C21 N3 Si N5 82.0(2)
C14 N3 Si N6 -176.55(11)
C21 N3 Si N6 -8.6(2)
C14 N3 Si N1 49.5(3)
C21 N3 Si N1 -142.5(2)
C14 N3 Si N2 89.92(10)
C21 N3 Si N2 -102.09(19)
C14 N3 Si N4 2.48(9)
C21 N3 Si N4 170.5(2)
C14 N3 Si C1 83.53(12)
C21 N3 Si C1 -108.47(19)
C21 N3 Si C14 168.0(2)
C1 N1 Si N5 -179.18(11)
C11 N1 Si N5 -18.0(2)
C1 N1 Si N6 -88.70(11)
C11 N1 Si N6 72.5(2)
C1 N1 Si N3 44.9(3)
C11 N1 Si N3 -153.8(2)
C1 N1 Si N2 1.74(9)
C11 N1 Si N2 163.0(2)
C1 N1 Si N4 88.86(10)
C11 N1 Si N4 -109.91(19)
C11 N1 Si C1 161.2(2)
C1 N1 Si C14 82.39(12)
C11 N1 Si C14 -116.38(18)
C1 N2 Si N5 -4.7(3)
C8 N2 Si N5 169.9(2)
C1 N2 Si N6 94.50(11)
C8 N2 Si N6 -91.0(2)
C1 N2 Si N3 -171.81(10)
C8 N2 Si N3 2.7(2)
C1 N2 Si N1 -1.77(9)
C8 N2 Si N1 172.8(2)
C1 N2 Si N4 -103.49(10)
C8 N2 Si N4 71.1(2)
C8 N2 Si C1 174.5(3)
C1 N2 Si C14 -136.94(10)
C8 N2 Si C14 37.6(2)
C14 N4 Si N5 95.14(11)
C24 N4 Si N5 -76.9(2)
C14 N4 Si N6 0.5(3)
C24 N4 Si N6 -171.5(2)
C14 N4 Si N3 -2.51(9)
C24 N4 Si N3 -174.5(2)
C14 N4 Si N1 -171.82(9)
C24 N4 Si N1 16.2(2)
C14 N4 Si N2 -103.20(10)
C24 N4 Si N2 84.8(2)
C14 N4 Si C1 -136.65(10)
C24 N4 Si C1 51.3(2)
C24 N4 Si C14 -172.0(3)
N2 C1 Si N5 178.13(11)
N1 C1 Si N5 1.03(14)
C2 C1 Si N5 -50(2)
N2 C1 Si N6 -87.90(12)
N1 C1 Si N6 95.00(12)
C2 C1 Si N6 44(2)
N2 C1 Si N3 11.25(13)
N1 C1 Si N3 -165.85(11)
C2 C1 Si N3 143(2)
N2 C1 Si N1 177.10(15)
C2 C1 Si N1 -51(2)
N1 C1 Si N2 -177.10(15)
C2 C1 Si N2 132(2)
N2 C1 Si N4 79.59(10)
N1 C1 Si N4 -97.51(11)
C2 C1 Si N4 -148(2)
N2 C1 Si C14 52.68(11)
N1 C1 Si C14 -124.42(11)
C2 C1 Si C14 -175(2)
N4 C14 Si N5 -86.51(11)
N3 C14 Si N5 97.62(11)
C15 C14 Si N5 36.3(18)
N4 C14 Si N6 -179.78(11)
N3 C14 Si N6 4.34(14)
C15 C14 Si N6 -57.0(18)
N4 C14 Si N3 175.88(15)
C15 C14 Si N3 -61.3(17)
N4 C14 Si N1 11.38(13)
N3 C14 Si N1 -164.49(10)
C15 C14 Si N1 134.2(17)
N4 C14 Si N2 79.83(10)
N3 C14 Si N2 -96.04(10)
C15 C14 Si N2 -157.3(18)
N3 C14 Si N4 -175.88(15)
C15 C14 Si N4 122.8(18)
N4 C14 Si C1 53.05(11)
N3 C14 Si C1 -122.83(10)
C15 C14 Si C1 175.9(17)
